data_4321740
loop_
_publ_author_name
'Joel S. Silverman'
'Claire J. Carmalt'
'Alan H. Cowley'
'Robert D. Culp'
'Richard A. Jones'
'Brian G. McBurnett'

_publ_section_title
;
 Synthesis and Structural Characterization of Some Monomeric Group 13
 Amides
;
_journal_name_full 'Inorganic Chemistry'
_journal_page_first 296
_journal_page_last 300
_journal_paper_doi 10.1021/ic980619q
_journal_volume 38
_journal_year 1999
_chemical_formula_sum 'C54 H90 In N3'
_chemical_formula_weight 896.11
_chemical_name_systematic
; 
     Tris[(2,4,6-tri-t-butylphenyl)amido]indium(III)
;
_space_group_IT_number 14
_symmetry_cell_setting monoclinic
_symmetry_space_group_name_Hall '-P 2yn'
_symmetry_space_group_name_H-M 'P 1 21/n 1'
_atom_sites_solution_hydrogens geom
_atom_sites_solution_primary direct
_atom_sites_solution_secondary difmap
_audit_creation_method SHELXL
_cell_angle_alpha 90.00
_cell_angle_beta 101.564(8)
_cell_angle_gamma 90.00
_cell_formula_units_Z 4
_cell_length_a 14.463(2)
_cell_length_b 11.9740(10)
_cell_length_c 31.179(3)
_cell_measurement_reflns_used 50
_cell_measurement_temperature 293(2)
_cell_measurement_theta_max 12.29
_cell_measurement_theta_min 4.79
_cell_volume 5290.0(10)
_computing_cell_refinement 'Siemens XSCANS'
_computing_data_collection 'Siemens XSCANS'
_computing_data_reduction 'Siemens SHELXTL'
_computing_molecular_graphics 'Siemens SHELXTL'
_computing_publication_material 'Siemens SHELXTL'
_computing_structure_refinement 'SHELXL-93 (Sheldrick, 1993)'
_computing_structure_solution 'SHELXS-86 (Sheldrick, 1990)'
_diffrn_ambient_temperature 293(2)
_diffrn_measurement_device 'Siemens P4'
_diffrn_measurement_method '\w scans'
_diffrn_radiation_monochromator graphite
_diffrn_radiation_source 'fine-focus sealed tube'
_diffrn_radiation_type MoK\a
_diffrn_radiation_wavelength 0.71073
_diffrn_reflns_av_R_equivalents 0.0466
_diffrn_reflns_av_sigmaI/netI 0.1050
_diffrn_reflns_limit_h_max 17
_diffrn_reflns_limit_h_min -1
_diffrn_reflns_limit_k_max 14
_diffrn_reflns_limit_k_min -1
_diffrn_reflns_limit_l_max 36
_diffrn_reflns_limit_l_min -37
_diffrn_reflns_number 11315
_diffrn_reflns_theta_max 25.00
_diffrn_reflns_theta_min 1.33
_diffrn_standards_decay_% 5.63
_diffrn_standards_interval_count 97
_diffrn_standards_number 3
_exptl_absorpt_coefficient_mu 0.481
_exptl_absorpt_correction_T_max 0.8575
_exptl_absorpt_correction_T_min 0.5891
_exptl_absorpt_correction_type integration
_exptl_crystal_colour yellow
_exptl_crystal_density_diffrn 1.125
_exptl_crystal_description plate
_exptl_crystal_F_000 1936
_exptl_crystal_size_max 0.52
_exptl_crystal_size_mid 0.36
_exptl_crystal_size_min 0.15
_refine_diff_density_max 1.813
_refine_diff_density_min -0.616
_refine_diff_density_rms 0.121
_refine_ls_extinction_coef 0.0037(4)
_refine_ls_extinction_expression Fc^*^=kFc[1+0.001xFc^2^\l^3^/sin(2\q)]^-1/4^
_refine_ls_extinction_method SHELXL
_refine_ls_goodness_of_fit_all 1.583
_refine_ls_goodness_of_fit_obs 1.842
_refine_ls_matrix_type full
_refine_ls_number_parameters 556
_refine_ls_number_reflns 9163
_refine_ls_number_restraints 0
_refine_ls_restrained_S_all 1.603
_refine_ls_restrained_S_obs 1.842
_refine_ls_R_factor_all 0.1369
_refine_ls_R_factor_obs 0.0790
_refine_ls_shift/esd_max 0.003
_refine_ls_shift/esd_mean 0.000
_refine_ls_structure_factor_coef Fsqd
_refine_ls_weighting_details 'w=1/[\s^2^(Fo^2^)+(0.0594P)^2^+0.0000P] where P=(Fo^2^+2Fc^2^)/3'
_refine_ls_weighting_scheme calc
_refine_ls_wR_factor_all 0.2167
_refine_ls_wR_factor_obs 0.1944
_reflns_number_observed 5757
_reflns_number_total 9170
_reflns_observed_criterion >2sigma(I)
_cod_data_source_file ic980619q_1.cif
_cod_data_source_block Compound3
_cod_depositor_comments
;
The following automatic conversions were performed:

'_refine_ls_weighting_scheme' value 'calc
w=1/[\s^2^(Fo^2^)+(0.0594P)^2^+0.0000P] where P=(Fo^2^+2Fc^2^)/3' was
changed to 'calc'. New tag '_refine_ls_weighting_details' was
created. The value of the new tag was set to
'w=1/[\s^2^(Fo^2^)+(0.0594P)^2^+0.0000P] where P=(Fo^2^+2Fc^2^)/3'.

Automatic conversion script
Id: cif_fix_values 3143 2015-03-26 13:38:13Z robertas 
;
_cod_database_code 4321740

loop_
_symmetry_equiv_pos_as_xyz
'x, y, z'
'-x+1/2, y+1/2, -z+1/2'
'-x, -y, -z'
'x-1/2, -y-1/2, z-1/2'

loop_
_atom_site_aniso_label
_atom_site_aniso_U_11
_atom_site_aniso_U_22
_atom_site_aniso_U_33
_atom_site_aniso_U_23
_atom_site_aniso_U_13
_atom_site_aniso_U_12
In1 0.0262(3) 0.0385(4) 0.0294(3) 0.0034(3) 0.0064(2) 0.0021(4)
N1 0.029(4) 0.040(5) 0.045(4) -0.003(4) 0.015(3) 0.000(4)
N2 0.025(4) 0.059(6) 0.025(3) 0.004(3) 0.005(3) 0.003(3)
N3 0.029(4) 0.053(5) 0.033(3) -0.003(4) -0.002(3) 0.002(4)
C1 0.036(5) 0.026(5) 0.046(5) 0.001(4) 0.013(4) 0.004(4)
C2 0.027(5) 0.034(5) 0.038(5) 0.006(4) 0.009(4) 0.000(4)
C3 0.032(5) 0.041(6) 0.041(5) 0.004(4) 0.009(4) 0.011(4)
C4 0.040(5) 0.040(5) 0.037(4) 0.007(5) 0.012(4) 0.006(5)
C5 0.038(5) 0.039(6) 0.037(4) 0.009(4) 0.013(4) 0.007(4)
C6 0.033(5) 0.030(5) 0.034(4) -0.003(4) 0.010(4) 0.007(4)
C7 0.026(5) 0.050(7) 0.034(4) 0.006(4) 0.010(4) 0.008(4)
C8 0.023(5) 0.033(5) 0.038(5) -0.002(4) 0.009(4) -0.003(4)
C9 0.027(5) 0.035(5) 0.038(5) -0.004(4) 0.006(4) 0.005(4)
C10 0.022(4) 0.046(6) 0.036(4) 0.002(4) 0.008(3) 0.005(4)
C11 0.028(5) 0.036(5) 0.031(4) 0.002(4) 0.010(4) -0.001(4)
C12 0.023(5) 0.032(5) 0.035(5) -0.002(4) 0.005(4) 0.004(4)
C13 0.023(5) 0.044(6) 0.032(4) -0.006(4) -0.005(4) 0.001(4)
C14 0.030(5) 0.054(6) 0.017(4) 0.001(4) 0.001(3) -0.007(4)
C15 0.038(5) 0.050(6) 0.028(4) 0.002(4) 0.003(4) -0.015(5)
C16 0.038(5) 0.047(6) 0.024(4) 0.000(4) 0.004(4) 0.002(5)
C17 0.027(5) 0.076(8) 0.029(5) 0.005(5) 0.007(4) 0.003(5)
C18 0.025(5) 0.060(7) 0.023(4) 0.002(4) 0.004(4) -0.006(4)
C19 0.040(6) 0.042(6) 0.045(5) -0.001(5) 0.013(5) 0.007(5)
C20 0.039(6) 0.053(7) 0.049(5) 0.015(5) 0.013(4) -0.002(5)
C21 0.038(5) 0.045(6) 0.032(4) 0.000(4) 0.011(4) 0.013(5)
C22 0.039(6) 0.040(6) 0.043(5) 0.008(4) 0.006(4) -0.007(5)
C23 0.034(5) 0.050(5) 0.030(4) -0.009(5) 0.000(4) 0.002(5)
C24 0.030(5) 0.039(6) 0.038(5) 0.002(4) 0.004(4) 0.003(4)
C25 0.031(5) 0.058(7) 0.037(5) -0.010(5) 0.009(4) -0.011(5)
C26 0.059(7) 0.057(7) 0.037(5) -0.002(5) 0.014(5) 0.004(5)
C27 0.038(5) 0.057(6) 0.033(4) 0.013(5) 0.010(4) 0.001(6)
C28 0.707(59) 0.045(10) 0.105(13) 0.023(9) 0.162(24) 0.019(20)
C29 0.105(13) 0.151(15) 0.256(20) 0.177(15) 0.124(13) 0.082(11)
C30 0.181(20) 0.271(26) 0.165(16) 0.197(18) -0.086(15) -0.126(18)
C31 0.055(7) 0.054(7) 0.053(6) -0.003(5) 0.021(5) -0.009(5)
C32 0.070(9) 0.155(14) 0.054(7) -0.003(8) 0.009(6) -0.049(9)
C33 0.038(7) 0.106(11) 0.161(13) 0.077(10) 0.049(8) 0.028(7)
C34 0.045(6) 0.085(9) 0.055(6) 0.013(6) 0.010(5) 0.011(6)
C35 0.035(5) 0.048(6) 0.044(5) -0.003(4) 0.004(4) 0.016(4)
C36 0.052(7) 0.065(7) 0.042(5) -0.012(5) -0.002(5) 0.008(6)
C37 0.061(7) 0.067(8) 0.048(6) 0.009(5) 0.024(5) 0.005(6)
C38 0.044(6) 0.051(7) 0.058(6) 0.021(5) 0.014(5) 0.007(5)
C39 0.072(8) 0.043(6) 0.064(7) 0.003(5) 0.003(6) -0.019(6)
C40 0.085(9) 0.075(8) 0.038(6) -0.002(6) -0.010(6) -0.003(7)
C41 0.041(6) 0.090(8) 0.048(6) -0.003(6) 0.016(5) 0.005(6)
C42 0.043(6) 0.085(8) 0.032(5) -0.008(5) 0.001(4) -0.002(6)
C43 0.059(7) 0.034(6) 0.069(7) -0.011(5) 0.013(5) 0.005(5)
C44 0.037(6) 0.043(6) 0.049(5) -0.013(5) 0.004(4) 0.000(5)
C45 0.045(6) 0.058(7) 0.057(6) -0.022(5) 0.024(5) -0.001(5)
C46 0.075(9) 0.082(9) 0.074(7) -0.012(7) 0.055(7) -0.032(7)
C47 0.029(6) 0.111(10) 0.035(5) 0.002(6) 0.003(4) -0.005(6)
C48 0.036(6) 0.073(7) 0.030(5) 0.000(5) 0.010(4) -0.006(5)
C49 0.090(9) 0.058(7) 0.070(7) -0.018(7) 0.019(7) -0.010(8)
C50 0.088(9) 0.066(8) 0.068(7) 0.000(6) 0.047(7) 0.016(7)
C51 0.092(9) 0.083(10) 0.056(6) 0.011(6) 0.031(6) 0.042(7)
C52 0.070(8) 0.093(10) 0.044(6) 0.017(6) 0.020(5) 0.005(7)
C53 0.083(9) 0.077(8) 0.042(6) 0.018(5) 0.008(6) -0.029(7)
C54 0.065(7) 0.085(9) 0.041(5) 0.023(6) -0.003(5) 0.007(7)

loop_
_atom_site_label
_atom_site_type_symbol
_atom_site_fract_x
_atom_site_fract_y
_atom_site_fract_z
_atom_site_U_iso_or_equiv
_atom_site_thermal_displace_type
_atom_site_occupancy
_atom_site_calc_flag
_atom_site_refinement_flags
_atom_site_disorder_group
In1 In 0.78174(4) 0.77938(5) 0.60935(2) 0.0313(2) Uani 1 d . .
N1 N 0.7406(5) 0.8707(6) 0.6584(2) 0.037(2) Uani 1 d . .
H1 H 0.7774(5) 0.9195(6) 0.6732(2) 0.222(53) Uiso 1 calc R .
N2 N 0.9226(5) 0.7465(6) 0.6105(2) 0.036(2) Uani 1 d . .
H2 H 0.9432(5) 0.7325(6) 0.5871(2) 0.222(53) Uiso 1 calc R .
N3 N 0.6796(5) 0.7226(7) 0.5574(2) 0.040(2) Uani 1 d . .
H3 H 0.6286(5) 0.7588(7) 0.5472(2) 0.222(53) Uiso 1 calc R .
C1 C 0.6498(6) 0.8499(7) 0.6665(3) 0.036(2) Uani 1 d . .
C2 C 0.5686(6) 0.8870(7) 0.6362(3) 0.033(2) Uani 1 d . .
C3 C 0.4800(6) 0.8476(8) 0.6417(3) 0.038(2) Uani 1 d . .
H3A H 0.4271(6) 0.8674(8) 0.6209(3) 0.024(8) Uiso 1 calc R .
C4 C 0.4673(6) 0.7810(8) 0.6763(3) 0.039(2) Uani 1 d . .
C5 C 0.5474(6) 0.7600(7) 0.7082(3) 0.037(2) Uani 1 d . .
H5 H 0.5392(6) 0.7212(7) 0.7330(3) 0.024(8) Uiso 1 calc R .
C6 C 0.6384(6) 0.7919(7) 0.7060(2) 0.032(2) Uani 1 d . .
C7 C 0.9835(6) 0.7486(7) 0.6526(3) 0.036(2) Uani 1 d . .
C8 C 1.0173(6) 0.8546(7) 0.6707(3) 0.031(2) Uani 1 d . .
C9 C 1.0608(6) 0.8584(8) 0.7146(3) 0.034(2) Uani 1 d . .
H9 H 1.0777(6) 0.9276(8) 0.7273(3) 0.024(8) Uiso 1 calc R .
C10 C 1.0800(6) 0.7643(8) 0.7401(3) 0.034(2) Uani 1 d . .
C11 C 1.0585(6) 0.6622(8) 0.7199(2) 0.031(2) Uani 1 d . .
H11 H 1.0778(6) 0.5980(8) 0.7360(2) 0.024(8) Uiso 1 calc R .
C12 C 1.0109(6) 0.6501(7) 0.6781(3) 0.030(2) Uani 1 d . .
C13 C 0.7024(6) 0.6169(7) 0.5401(2) 0.035(2) Uani 1 d . .
C14 C 0.6674(6) 0.5159(8) 0.5540(2) 0.034(2) Uani 1 d . .
C15 C 0.7043(6) 0.4171(8) 0.5411(2) 0.039(2) Uani 1 d . .
H15 H 0.6836(6) 0.3500(8) 0.5509(2) 0.024(8) Uiso 1 calc R .
C16 C 0.7707(6) 0.4131(8) 0.5141(2) 0.037(2) Uani 1 d . .
C17 C 0.7942(6) 0.5130(9) 0.4979(3) 0.044(2) Uani 1 d . .
H17 H 0.8363(6) 0.5120(9) 0.4790(3) 0.024(8) Uiso 1 calc R .
C18 C 0.7587(6) 0.6179(8) 0.5081(2) 0.036(2) Uani 1 d . .
C19 C 0.5683(7) 0.9816(8) 0.6022(3) 0.042(2) Uani 1 d . .
C20 C 0.3673(7) 0.7425(8) 0.6797(3) 0.046(3) Uani 1 d . .
C21 C 0.7208(6) 0.7653(8) 0.7438(3) 0.038(2) Uani 1 d . .
C22 C 1.0130(7) 0.9606(8) 0.6409(3) 0.041(2) Uani 1 d . .
C23 C 1.1261(6) 0.7738(8) 0.7893(2) 0.039(2) Uani 1 d . .
C24 C 0.9905(6) 0.5305(8) 0.6573(3) 0.036(2) Uani 1 d . .
C25 C 0.5909(6) 0.5092(8) 0.5813(3) 0.042(2) Uani 1 d . .
C26 C 0.8116(7) 0.3005(9) 0.5046(3) 0.050(3) Uani 1 d . .
C27 C 0.7749(6) 0.7205(9) 0.4805(3) 0.043(2) Uani 1 d . .
C28 C 0.5477(19) 1.0816(11) 0.6223(5) 0.274(18) Uani 1 d . .
H28A H 0.4936(31) 1.0706(21) 0.6353(20) 0.085(7) Uiso 1 calc R .
H28B H 0.5348(55) 1.1398(19) 0.6008(6) 0.085(7) Uiso 1 calc R .
H28C H 0.6009(23) 1.1024(31) 0.6446(16) 0.085(7) Uiso 1 calc R .
C29 C 0.6449(10) 0.9968(13) 0.5784(5) 0.158(9) Uani 1 d . .
H29A H 0.6225(16) 1.0394(51) 0.5523(12) 0.085(7) Uiso 1 calc R .
H29B H 0.6665(33) 0.9251(13) 0.5707(19) 0.085(7) Uiso 1 calc R .
H29C H 0.6961(21) 1.0358(47) 0.5967(10) 0.085(7) Uiso 1 calc R .
C30 C 0.4904(12) 0.9647(16) 0.5635(5) 0.222(14) Uani 1 d . .
H30A H 0.4558(35) 0.8984(37) 0.5676(12) 0.085(7) Uiso 1 calc R .
H30B H 0.5164(12) 0.9569(57) 0.5376(6) 0.085(7) Uiso 1 calc R .
H30C H 0.4487(27) 1.0279(32) 0.5603(13) 0.085(7) Uiso 1 calc R .
C31 C 0.3667(7) 0.6795(8) 0.7222(3) 0.052(3) Uani 1 d . .
H31A H 0.4148(28) 0.6231(33) 0.7262(10) 0.062(6) Uiso 1 calc R .
H31B H 0.3062(15) 0.6451(41) 0.7206(8) 0.062(6) Uiso 1 calc R .
H31C H 0.3787(41) 0.7307(12) 0.7463(4) 0.062(6) Uiso 1 calc R .
C32 C 0.3298(9) 0.6643(12) 0.6419(3) 0.093(5) Uani 1 d . .
H32A H 0.3704(23) 0.6003(25) 0.6435(11) 0.062(6) Uiso 1 calc R .
H32B H 0.3281(39) 0.7025(19) 0.6147(3) 0.062(6) Uiso 1 calc R .
H32C H 0.2673(17) 0.6404(40) 0.6437(11) 0.062(6) Uiso 1 calc R .
C33 C 0.3019(8) 0.8390(11) 0.6769(4) 0.098(5) Uani 1 d . .
H33A H 0.3307(17) 0.8967(21) 0.6965(13) 0.062(6) Uiso 1 calc R .
H33B H 0.2442(16) 0.8155(15) 0.6850(18) 0.062(6) Uiso 1 calc R .
H33C H 0.2886(31) 0.8672(30) 0.6475(6) 0.062(6) Uiso 1 calc R .
C34 C 0.6881(7) 0.7048(10) 0.7818(3) 0.062(3) Uani 1 d . .
H34A H 0.7422(7) 0.6824(45) 0.8032(10) 0.074(6) Uiso 1 calc R .
H34B H 0.6519(36) 0.6401(29) 0.7708(4) 0.074(6) Uiso 1 calc R .
H34C H 0.6498(35) 0.7544(18) 0.7951(13) 0.074(6) Uiso 1 calc R .
C35 C 0.7948(6) 0.6885(8) 0.7299(3) 0.043(2) Uani 1 d . .
H35A H 0.8370(26) 0.6610(40) 0.7555(3) 0.074(6) Uiso 1 calc R .
H35B H 0.8299(28) 0.7298(15) 0.7121(16) 0.074(6) Uiso 1 calc R .
H35C H 0.7636(7) 0.6267(27) 0.7134(17) 0.074(6) Uiso 1 calc R .
C36 C 0.7668(7) 0.8739(8) 0.7623(3) 0.054(3) Uani 1 d . .
H36A H 0.8151(28) 0.8581(9) 0.7875(12) 0.074(6) Uiso 1 calc R .
H36B H 0.7201(10) 0.9217(21) 0.7706(17) 0.074(6) Uiso 1 calc R .
H36C H 0.7943(36) 0.9105(25) 0.7405(7) 0.074(6) Uiso 1 calc R .
C37 C 1.0624(7) 0.9383(9) 0.6030(3) 0.057(3) Uani 1 d . .
H37A H 1.0620(41) 1.0051(17) 0.5859(13) 0.085(7) Uiso 1 calc R .
H37B H 1.0299(28) 0.8799(38) 0.5849(12) 0.085(7) Uiso 1 calc R .
H37C H 1.1264(15) 0.9160(53) 0.6142(3) 0.085(7) Uiso 1 calc R .
C38 C 0.9121(6) 1.0057(8) 0.6227(3) 0.050(3) Uani 1 d . .
H38A H 0.9152(8) 1.0842(13) 0.6167(19) 0.085(7) Uiso 1 calc R .
H38B H 0.8733(14) 0.9940(49) 0.6439(9) 0.085(7) Uiso 1 calc R .
H38C H 0.8854(18) 0.9670(37) 0.5961(12) 0.085(7) Uiso 1 calc R .
C39 C 1.0675(8) 1.0577(8) 0.6674(3) 0.061(3) Uani 1 d . .
H39A H 1.0390(29) 1.0750(38) 0.6918(13) 0.085(7) Uiso 1 calc R .
H39B H 1.0652(41) 1.1222(19) 0.6489(7) 0.085(7) Uiso 1 calc R .
H39C H 1.1320(13) 1.0360(22) 0.6777(18) 0.085(7) Uiso 1 calc R .
C40 C 1.1552(8) 0.6615(9) 0.8111(3) 0.069(3) Uani 1 d . .
H40A H 1.1814(38) 0.6730(11) 0.8416(5) 0.062(6) Uiso 1 calc R .
H40B H 1.2017(29) 0.6271(23) 0.7973(13) 0.062(6) Uiso 1 calc R .
H40C H 1.1010(10) 0.6138(19) 0.8081(16) 0.062(6) Uiso 1 calc R .
C41 C 1.0563(7) 0.8306(10) 0.8141(3) 0.059(3) Uani 1 d . .
H41A H 1.0449(30) 0.9059(17) 0.8039(13) 0.062(6) Uiso 1 calc R .
H41B H 1.0829(18) 0.8311(42) 0.8449(3) 0.062(6) Uiso 1 calc R .
H41C H 0.9979(15) 0.7900(27) 0.8089(15) 0.062(6) Uiso 1 calc R .
C42 C 1.2159(7) 0.8482(9) 0.7957(3) 0.054(3) Uani 1 d . .
H42A H 1.2008(11) 0.9179(19) 0.7808(15) 0.062(6) Uiso 1 calc R .
H42B H 1.2640(14) 0.8107(21) 0.7840(16) 0.062(6) Uiso 1 calc R .
H42C H 1.2383(23) 0.8618(39) 0.8264(3) 0.062(6) Uiso 1 calc R .
C43 C 1.0289(7) 0.4406(8) 0.6918(3) 0.054(3) Uani 1 d . .
H43A H 1.0954(11) 0.4515(32) 0.7020(15) 0.074(6) Uiso 1 calc R .
H43B H 1.0178(40) 0.3678(8) 0.6789(6) 0.074(6) Uiso 1 calc R .
H43C H 0.9973(31) 0.4467(34) 0.7160(10) 0.074(6) Uiso 1 calc R .
C44 C 0.8853(6) 0.5065(8) 0.6415(3) 0.043(2) Uani 1 d . .
H44A H 0.8512(8) 0.5307(45) 0.6632(9) 0.074(6) Uiso 1 calc R .
H44B H 0.8761(7) 0.4277(9) 0.6366(18) 0.074(6) Uiso 1 calc R .
H44C H 0.8626(11) 0.5459(39) 0.6146(11) 0.074(6) Uiso 1 calc R .
C45 C 1.0443(7) 0.5170(8) 0.6191(3) 0.052(3) Uani 1 d . .
H45A H 1.1110(7) 0.5219(51) 0.6304(4) 0.074(6) Uiso 1 calc R .
H45B H 1.0255(32) 0.5751(31) 0.5980(10) 0.074(6) Uiso 1 calc R .
H45C H 1.0297(34) 0.4456(22) 0.6054(13) 0.074(6) Uiso 1 calc R .
C46 C 0.5600(8) 0.3883(9) 0.5866(3) 0.071(4) Uani 1 d . .
H46A H 0.5043(25) 0.3879(9) 0.5989(19) 0.074(6) Uiso 1 calc R .
H46B H 0.6097(18) 0.3489(16) 0.6057(16) 0.074(6) Uiso 1 calc R .
H46C H 0.5467(42) 0.3524(18) 0.5585(4) 0.074(6) Uiso 1 calc R .
C47 C 0.4998(6) 0.5707(10) 0.5576(3) 0.058(3) Uani 1 d . .
H47A H 0.4518(15) 0.5636(44) 0.5747(10) 0.074(6) Uiso 1 calc R .
H47B H 0.4780(25) 0.5381(34) 0.5293(9) 0.074(6) Uiso 1 calc R .
H47C H 0.5137(12) 0.6483(14) 0.5544(17) 0.074(6) Uiso 1 calc R .
C48 C 0.6225(6) 0.5577(8) 0.6279(2) 0.046(3) Uani 1 d . .
H48A H 0.5728(18) 0.5485(48) 0.6439(7) 0.074(6) Uiso 1 calc R .
H48B H 0.6365(43) 0.6357(15) 0.6260(3) 0.074(6) Uiso 1 calc R .
H48C H 0.6779(26) 0.5191(36) 0.6428(8) 0.074(6) Uiso 1 calc R .
C49 C 0.7344(9) 0.2186(9) 0.4869(4) 0.072(3) Uani 1 d . .
H49A H 0.6934(27) 0.2502(23) 0.4618(13) 0.085(7) Uiso 1 calc R .
H49B H 0.6987(29) 0.2022(42) 0.5090(8) 0.085(7) Uiso 1 calc R .
H49C H 0.7618(9) 0.1509(21) 0.4785(19) 0.085(7) Uiso 1 calc R .
C50 C 0.8800(9) 0.3132(9) 0.4721(3) 0.070(4) Uani 1 d . .
H50A H 0.9289(27) 0.3654(42) 0.4838(10) 0.085(7) Uiso 1 calc R .
H50B H 0.8455(12) 0.3399(52) 0.4445(7) 0.085(7) Uiso 1 calc R .
H50C H 0.9076(36) 0.2420(14) 0.4681(17) 0.085(7) Uiso 1 calc R .
C51 C 0.8723(9) 0.2531(10) 0.5467(3) 0.075(4) Uani 1 d . .
H51A H 0.8352(15) 0.2480(53) 0.5689(8) 0.085(7) Uiso 1 calc R .
H51B H 0.9252(26) 0.3015(30) 0.5566(12) 0.085(7) Uiso 1 calc R .
H51C H 0.8946(40) 0.1801(24) 0.5410(6) 0.085(7) Uiso 1 calc R .
C52 C 0.8296(8) 0.6941(10) 0.4457(3) 0.068(3) Uani 1 d . .
H52A H 0.7956(20) 0.6401(35) 0.4258(11) 0.062(6) Uiso 1 calc R .
H52B H 0.8902(17) 0.6642(45) 0.4590(3) 0.062(6) Uiso 1 calc R .
H52C H 0.8381(34) 0.7610(13) 0.4300(12) 0.062(6) Uiso 1 calc R .
C53 C 0.8269(8) 0.8176(9) 0.5077(3) 0.068(3) Uani 1 d . .
H53A H 0.8830(21) 0.7898(13) 0.5265(13) 0.062(6) Uiso 1 calc R .
H53B H 0.7864(15) 0.8505(30) 0.5251(14) 0.062(6) Uiso 1 calc R .
H53C H 0.8438(36) 0.8730(24) 0.4884(3) 0.062(6) Uiso 1 calc R .
C54 C 0.6793(7) 0.7654(10) 0.4582(3) 0.066(3) Uani 1 d . .
H54A H 0.6426(16) 0.7822(44) 0.4798(3) 0.062(6) Uiso 1 calc R .
H54B H 0.6471(17) 0.7104(19) 0.4383(13) 0.062(6) Uiso 1 calc R .
H54C H 0.6877(8) 0.8321(26) 0.4423(15) 0.062(6) Uiso 1 calc R .

loop_
_atom_type_symbol
_atom_type_description
_atom_type_scat_dispersion_real
_atom_type_scat_dispersion_imag
_atom_type_scat_source
C C 0.0033 0.0016 'International Tables Vol C Tables 4.2.6.8 and 6.1.1.4'
H H 0.0000 0.0000 'International Tables Vol C Tables 4.2.6.8 and 6.1.1.4'
N N 0.0061 0.0033 'International Tables Vol C Tables 4.2.6.8 and 6.1.1.4'
In In -0.7276 1.3100 'International Tables Vol C Tables 4.2.6.8 and 6.1.1.4'

loop_
_geom_angle_atom_site_label_1
_geom_angle_atom_site_label_2
_geom_angle_atom_site_label_3
_geom_angle
_geom_angle_site_symmetry_1
_geom_angle_site_symmetry_3
_geom_angle_publ_flag
N1 In1 N2 121.1(3) . . ?
N1 In1 N3 119.1(3) . . ?
N2 In1 N3 119.8(3) . . ?
C1 N1 In1 117.3(6) . . ?
C7 N2 In1 116.0(5) . . ?
C13 N3 In1 113.6(5) . . ?
N1 C1 C2 119.9(7) . . ?
N1 C1 C6 120.4(7) . . ?
C2 C1 C6 119.6(8) . . ?
C3 C2 C1 117.6(7) . . ?
C3 C2 C19 116.8(7) . . ?
C1 C2 C19 124.8(8) . . ?
C4 C3 C2 123.7(8) . . ?
C3 C4 C5 116.1(8) . . ?
C3 C4 C20 119.9(8) . . ?
C5 C4 C20 123.7(8) . . ?
C6 C5 C4 125.3(8) . . ?
C5 C6 C1 116.4(7) . . ?
C5 C6 C21 120.3(7) . . ?
C1 C6 C21 123.3(8) . . ?
N2 C7 C12 123.1(8) . . ?
N2 C7 C8 118.4(7) . . ?
C12 C7 C8 118.5(7) . . ?
C9 C8 C7 117.9(8) . . ?
C9 C8 C22 121.0(8) . . ?
C7 C8 C22 121.0(7) . . ?
C10 C9 C8 122.9(8) . . ?
C9 C10 C11 117.5(7) . . ?
C9 C10 C23 120.7(8) . . ?
C11 C10 C23 121.8(8) . . ?
C12 C11 C10 123.9(8) . . ?
C11 C12 C7 118.4(8) . . ?
C11 C12 C24 120.7(8) . . ?
C7 C12 C24 120.8(7) . . ?
C18 C13 C14 121.3(8) . . ?
C18 C13 N3 117.9(8) . . ?
C14 C13 N3 120.9(8) . . ?
C15 C14 C13 117.2(8) . . ?
C15 C14 C25 118.7(8) . . ?
C13 C14 C25 124.1(8) . . ?
C14 C15 C16 123.6(9) . . ?
C17 C16 C15 116.4(9) . . ?
C17 C16 C26 124.6(8) . . ?
C15 C16 C26 119.1(8) . . ?
C16 C17 C18 124.4(8) . . ?
C13 C18 C17 116.0(8) . . ?
C13 C18 C27 125.1(8) . . ?
C17 C18 C27 118.6(8) . . ?
C28 C19 C29 111.6(13) . . ?
C28 C19 C30 106.5(14) . . ?
C29 C19 C30 97.7(11) . . ?
C28 C19 C2 106.7(8) . . ?
C29 C19 C2 122.5(8) . . ?
C30 C19 C2 110.6(9) . . ?
C33 C20 C32 108.1(10) . . ?
C33 C20 C31 108.7(9) . . ?
C32 C20 C31 107.7(8) . . ?
C33 C20 C4 111.0(8) . . ?
C32 C20 C4 109.0(8) . . ?
C31 C20 C4 112.1(8) . . ?
C36 C21 C6 109.1(7) . . ?
C36 C21 C35 110.0(8) . . ?
C6 C21 C35 112.7(6) . . ?
C36 C21 C34 106.7(7) . . ?
C6 C21 C34 112.2(8) . . ?
C35 C21 C34 105.9(8) . . ?
C37 C22 C39 106.2(8) . . ?
C37 C22 C38 109.2(7) . . ?
C39 C22 C38 106.0(8) . . ?
C37 C22 C8 110.5(8) . . ?
C39 C22 C8 109.7(7) . . ?
C38 C22 C8 114.9(7) . . ?
C40 C23 C41 108.3(8) . . ?
C40 C23 C10 113.7(8) . . ?
C41 C23 C10 109.5(7) . . ?
C40 C23 C42 107.3(8) . . ?
C41 C23 C42 107.2(8) . . ?
C10 C23 C42 110.6(7) . . ?
C44 C24 C43 106.8(8) . . ?
C44 C24 C45 110.6(7) . . ?
C43 C24 C45 107.2(7) . . ?
C44 C24 C12 113.4(7) . . ?
C43 C24 C12 109.6(7) . . ?
C45 C24 C12 109.1(7) . . ?
C14 C25 C46 111.7(8) . . ?
C14 C25 C48 113.1(7) . . ?
C46 C25 C48 106.9(8) . . ?
C14 C25 C47 110.5(7) . . ?
C46 C25 C47 105.1(8) . . ?
C48 C25 C47 109.2(8) . . ?
C49 C26 C16 111.1(9) . . ?
C49 C26 C51 109.2(9) . . ?
C16 C26 C51 109.8(7) . . ?
C49 C26 C50 110.1(8) . . ?
C16 C26 C50 111.1(8) . . ?
C51 C26 C50 105.2(9) . . ?
C52 C27 C54 107.9(7) . . ?
C52 C27 C53 106.7(8) . . ?
C54 C27 C53 106.5(9) . . ?
C52 C27 C18 113.3(9) . . ?
C54 C27 C18 108.2(8) . . ?
C53 C27 C18 113.9(7) . . ?

loop_
_geom_bond_atom_site_label_1
_geom_bond_atom_site_label_2
_geom_bond_distance
_geom_bond_site_symmetry_2
_geom_bond_publ_flag
In1 N1 2.061(7) . ?
In1 N2 2.067(7) . ?
In1 N3 2.075(6) . ?
N1 C1 1.410(10) . ?
N2 C7 1.427(10) . ?
N3 C13 1.440(11) . ?
C1 C2 1.424(11) . ?
C1 C6 1.451(11) . ?
C2 C3 1.407(11) . ?
C2 C19 1.550(12) . ?
C3 C4 1.384(11) . ?
C4 C5 1.389(11) . ?
C4 C20 1.542(12) . ?
C5 C6 1.386(12) . ?
C6 C21 1.533(11) . ?
C7 C12 1.432(11) . ?
C7 C8 1.434(11) . ?
C8 C9 1.388(10) . ?
C8 C22 1.567(12) . ?
C9 C10 1.374(11) . ?
C10 C11 1.381(12) . ?
C10 C23 1.549(11) . ?
C11 C12 1.356(10) . ?
C12 C24 1.575(12) . ?
C13 C18 1.408(11) . ?
C13 C14 1.414(12) . ?
C14 C15 1.390(12) . ?
C14 C25 1.526(11) . ?
C15 C16 1.398(11) . ?
C16 C17 1.367(12) . ?
C16 C26 1.525(13) . ?
C17 C18 1.416(13) . ?
C18 C27 1.544(12) . ?
C19 C28 1.41(2) . ?
C19 C29 1.463(14) . ?
C19 C30 1.49(2) . ?
C20 C33 1.484(14) . ?
C20 C32 1.517(14) . ?
C20 C31 1.525(12) . ?
C21 C36 1.521(12) . ?
C21 C35 1.538(11) . ?
C21 C34 1.541(12) . ?
C22 C37 1.522(12) . ?
C22 C39 1.546(12) . ?
C22 C38 1.554(12) . ?
C23 C40 1.527(13) . ?
C23 C41 1.546(12) . ?
C23 C42 1.555(13) . ?
C24 C44 1.529(11) . ?
C24 C43 1.545(12) . ?
C24 C45 1.556(11) . ?
C25 C46 1.533(14) . ?
C25 C48 1.548(11) . ?
C25 C47 1.559(12) . ?
C26 C49 1.506(14) . ?
C26 C51 1.534(13) . ?
C26 C50 1.559(13) . ?
C27 C52 1.500(12) . ?
C27 C54 1.517(12) . ?
C27 C53 1.543(13) . ?

loop_
_cod_related_entry_id
_cod_related_entry_database
_cod_related_entry_code
1 ChemSpider 30661125
